data_7711712
loop_
_publ_author_name
'Lin, Rong-Yan'
'Deng, Lan'
'An, Dong-Li'
'Zhou, Zhao-Hui'

_publ_section_title
;
 Binuclear, tetranuclear and hexadecanuclear thio-oxomolybdenum(V/IV)
 glycolates with selective adsorptions of gases.
;
_journal_issue 3
_journal_name_full 'Dalton transactions (Cambridge, England : 2003)'
_journal_page_first 562
_journal_page_last 571
_journal_paper_doi 10.1039/d2dt03324k
_journal_volume 52
_journal_year 2023
_chemical_formula_moiety 'C4 H7 Mo2 O9 S2, C10 H10 N3'
_chemical_formula_sum 'C14 H17 Mo2 N3 O9 S2'
_chemical_formula_weight 627.30
_space_group_crystal_system triclinic
_space_group_IT_number 2
_space_group_name_Hall '-P 1'
_space_group_name_H-M_alt 'P -1'
_atom_sites_solution_hydrogens mixed
_atom_sites_solution_primary dual
_audit_creation_date 2022-06-17
_audit_creation_method
;
Olex2 1.3
(compiled 2020.06.28 svn.raecde09e for OlexSys, GUI svn.r6132)
;
_audit_update_record
;
2022-06-22 deposited with the CCDC.	2022-11-08 downloaded from the CCDC.
;
_cell_angle_alpha 74.526(3)
_cell_angle_beta 85.918(3)
_cell_angle_gamma 89.947(3)
_cell_formula_units_Z 2
_cell_length_a 6.8529(3)
_cell_length_b 10.7593(4)
_cell_length_c 14.1435(6)
_cell_measurement_reflns_used 4419
_cell_measurement_temperature 230
_cell_measurement_theta_max 71.6790
_cell_measurement_theta_min 3.2400
_cell_volume 1002.31(7)
_computing_cell_refinement 'CrysAlisPro 1.171.41.110a (Rigaku OD, 2021)'
_computing_data_collection 'CrysAlisPro 1.171.41.110a (Rigaku OD, 2021)'
_computing_data_reduction 'CrysAlisPro 1.171.41.110a (Rigaku OD, 2021)'
_computing_molecular_graphics 'Olex2 1.3 (Dolomanov et al., 2009)'
_computing_publication_material 'Olex2 1.3 (Dolomanov et al., 2009)'
_computing_structure_refinement 'SHELXL 2018/3 (Sheldrick, 2015)'
_computing_structure_solution 'SHELXT 2018/2 (Sheldrick, 2018)'
_diffrn_ambient_temperature 230
_diffrn_detector 'CCD plate'
_diffrn_detector_area_resol_mean 16.1903
_diffrn_detector_type Sapphire3
_diffrn_measured_fraction_theta_full 0.996
_diffrn_measured_fraction_theta_max 0.989
_diffrn_measurement_details
;
List of Runs (angles in degrees, time in seconds):

  # Type    Start    End  Width  t~exp~   \w     \q     \k     \f   Frames
#--------------------------------------------------------------------------
  1  \w     35.00  64.00   1.00    2.50    --    0.00-178.00 -60.00   29
  2  \w    -64.00 -37.00   1.00    2.50    --    0.00 -57.00-120.00   27
  3  \w     37.00  76.00   1.00    2.50    --    0.00-178.00 150.00   39
  4  \w     -6.00  24.00   1.00    2.50    --    0.00 -57.00-120.00   30
  5  \w   -125.00 -81.00   1.00   10.00    --  -57.00 -61.00 120.00   44
  6  \w   -131.00-106.00   1.00   10.00    --  -57.00 -95.00 -60.00   25
  7  \w    -57.00 -32.00   1.00   10.00    --  -57.00 -61.00 150.00   25
  8  \w    -66.00 -34.00   1.00   10.00    --  -57.00 -61.00 120.00   32
  9  \w    -76.00   8.00   1.00   10.00    --  -57.00  61.00 -90.00   84
 10  \w   -117.00  -4.00   1.00   10.00    --  -57.00 126.00 -90.00  113
 11  \w   -119.00 -87.00   1.00   10.00    --  -57.00 -95.00  60.00   32
 12  \w   -114.00 -81.00   1.00   10.00    --  -57.00 -95.00 -90.00   33
 13  \w     32.00 119.00   1.00   10.00    --   57.00  61.00 150.00   87
 14  \w    -10.00  82.00   1.00   10.00    --   57.00 -61.00   0.00   92
 15  \w     90.00 151.00   1.00   17.50    --  114.00  50.00  30.00   61
 16  \w     85.00 116.00   1.00   17.50    --  114.00-112.00 -30.00   31
 17  \w     93.00 130.00   1.00   17.50    --  114.00 -50.00 -90.00   37
 18  \w     60.00  86.00   1.00   17.50    --  114.00 -50.00 -90.00   26
 19  \w     81.00 140.00   1.00   17.50    --  114.00 -38.00   0.00   59
 20  \w     43.00 144.00   1.00   17.50    --  114.00 -38.00-150.00  101
 21  \w    124.00 176.00   1.00   17.50    --  114.00 -12.00-150.00   52
 22  \w     40.00  98.00   1.00   17.50    --  114.00 -12.00-150.00   58
 23  \w    152.00 177.00   1.00   17.50    --  114.00  77.00  90.00   25
 24  \w    109.00 139.00   1.00   17.50    --  114.00 -64.00  60.00   30
 25  \w     89.00 172.00   1.00   17.50    --  114.00  50.00-120.00   83
 26  \w     47.00  81.00   1.00   17.50    --  114.00-112.00 -30.00   34
 27  \w    130.00 156.00   1.00   17.50    --  114.00  50.00-180.00   26
 28  \w     44.00  93.00   1.00   17.50    --  114.00 -64.00  60.00   49
 29  \w     41.00  75.00   1.00   17.50    --  114.00 -38.00   0.00   34
 30  \w     87.00 115.00   1.00   17.50    --  114.00-112.00-120.00   28
 31  \w     44.00  81.00   1.00   17.50    --  114.00-112.00-120.00   37
 32  \w     68.00 106.00   1.00   17.50    --  114.00-112.00  90.00   38
 33  \w    121.00 172.00   1.00   17.50    --  114.00  25.00 120.00   51
 34  \w     73.00  98.00   1.00   17.50    --  114.00  25.00 120.00   25
 35  \w     44.00  85.00   1.00   17.50    --  114.00 -77.00 120.00   41
 36  \w    100.00 146.00   1.00   17.50    --  114.00 -77.00 120.00   46
 37  \w     43.00  69.00   1.00   17.50    --  114.00 -92.00  60.00   26
 38  \w     90.00 115.00   1.00   17.50    --  114.00 -92.00  60.00   25
 39  \w     81.00 116.00   1.00   17.50    --  114.00-112.00-180.00   35
 40  \w    106.00 177.00   1.00   17.50    --  114.00 112.00 120.00   71
 41  \w     53.00  92.00   1.00   17.50    --  114.00 -92.00-180.00   39
 42  \w     45.00 133.00   1.00   17.50    --  114.00 -25.00  90.00   88
 43  \w     68.00  94.00   1.00   17.50    --  114.00-112.00  60.00   26
 44  \w     73.00 105.00   1.00   17.50    --  114.00 -77.00-150.00   32
 45  \w    124.00 149.00   1.00   17.50    --  114.00 178.00-180.00   25
 46  \w    106.00 132.00   1.00   17.50    --  114.00 -92.00 -90.00   26
;
_diffrn_measurement_device 'four-circle diffractometer'
_diffrn_measurement_device_type 'Xcalibur, Sapphire3, Ultra'
_diffrn_measurement_method '\w scans'
_diffrn_orient_matrix_type 'CrysAlisPro convention (1999,Acta A55,543-557)'
_diffrn_orient_matrix_UB_11 -0.0024246000
_diffrn_orient_matrix_UB_12 0.0237834000
_diffrn_orient_matrix_UB_13 0.1027655000
_diffrn_orient_matrix_UB_21 0.1774786000
_diffrn_orient_matrix_UB_22 0.0928021000
_diffrn_orient_matrix_UB_23 -0.0348098000
_diffrn_orient_matrix_UB_31 -0.1389507000
_diffrn_orient_matrix_UB_32 0.1135903000
_diffrn_orient_matrix_UB_33 -0.0327229000
_diffrn_radiation_monochromator mirror
_diffrn_radiation_probe x-ray
_diffrn_radiation_type 'Cu K\a'
_diffrn_radiation_wavelength 1.54184
_diffrn_reflns_av_R_equivalents 0.0807
_diffrn_reflns_av_unetI/netI 0.0754
_diffrn_reflns_Laue_measured_fraction_full 0.996
_diffrn_reflns_Laue_measured_fraction_max 0.989
_diffrn_reflns_limit_h_max 7
_diffrn_reflns_limit_h_min -8
_diffrn_reflns_limit_k_max 13
_diffrn_reflns_limit_k_min -12
_diffrn_reflns_limit_l_max 17
_diffrn_reflns_limit_l_min -17
_diffrn_reflns_number 7558
_diffrn_reflns_point_group_measured_fraction_full 0.996
_diffrn_reflns_point_group_measured_fraction_max 0.989
_diffrn_reflns_theta_full 67.684
_diffrn_reflns_theta_max 71.588
_diffrn_reflns_theta_min 3.251
_diffrn_source 'fine-focus sealed X-ray tube'
_diffrn_source_type 'Enhance Ultra (Cu) X-ray Source'
_exptl_absorpt_coefficient_mu 12.704
_exptl_absorpt_correction_T_max 1.00000
_exptl_absorpt_correction_T_min 0.63624
_exptl_absorpt_correction_type multi-scan
_exptl_absorpt_process_details
;
CrysAlisPro 1.171.41.110a (Rigaku Oxford Diffraction, 2021)
Empirical absorption correction using spherical harmonics,
implemented in SCALE3 ABSPACK scaling algorithm.
;
_exptl_crystal_colour 'clear dark yellow'
_exptl_crystal_colour_lustre clear
_exptl_crystal_colour_modifier dark
_exptl_crystal_colour_primary yellow
_exptl_crystal_density_diffrn 2.079
_exptl_crystal_description block
_exptl_crystal_F_000 620
_exptl_crystal_size_max 0.35
_exptl_crystal_size_mid 0.1
_exptl_crystal_size_min 0.02
_refine_diff_density_max 2.016
_refine_diff_density_min -1.952
_refine_diff_density_rms 0.250
_refine_ls_extinction_method none
_refine_ls_goodness_of_fit_ref 1.141
_refine_ls_hydrogen_treatment mixed
_refine_ls_matrix_type full
_refine_ls_number_parameters 277
_refine_ls_number_reflns 3887
_refine_ls_number_restraints 4
_refine_ls_restrained_S_all 1.141
_refine_ls_R_factor_all 0.0806
_refine_ls_R_factor_gt 0.0598
_refine_ls_shift/su_max 0.000
_refine_ls_shift/su_mean 0.000
_refine_ls_structure_factor_coef Fsqd
_refine_ls_weighting_details 'w=1/[\s^2^(Fo^2^)+(0.1276P)^2^+4.3590P] where P=(Fo^2^+2Fc^2^)/3'
_refine_ls_weighting_scheme calc
_refine_ls_wR_factor_gt 0.1808
_refine_ls_wR_factor_ref 0.2167
_reflns_Friedel_coverage 0.000
_reflns_number_gt 3214
_reflns_number_total 3887
_reflns_threshold_expression 'I > 2\s(I)'
_cod_data_source_file d2dt03324k2.cif
_cod_data_source_block 1
_cod_depositor_comments 'Adding full bibliography for 7711711--7711714.cif.'
_cod_database_code 7711712
_shelx_shelxl_version_number 2018/3
_shelx_space_group_comment
;
The symmetry employed for this shelxl refinement is uniquely defined
by the following loop, which should always be used as a source of
symmetry information in preference to the above space-group names.
They are only intended as comments.
;
_shelx_estimated_absorpt_t_max 0.785
_shelx_estimated_absorpt_t_min 0.095
_reflns_odcompleteness_completeness 94.83
_reflns_odcompleteness_iscentric 1
_reflns_odcompleteness_theta 74.33
_olex2_refinement_description
;
1. Fixed Uiso
 At 1.2 times of:
  All C(H) groups, All C(H,H) groups, All N(H) groups
 At 1.5 times of:
  All O(H) groups, All O(H,H) groups
2. Restrained distances
 O4-H4
 0.85 with sigma of 0.01
 Mo2-H4
 2.923871 with sigma of 0.02
 C3-H4
 1.882004 with sigma of 0.02
 Mo2-H9A \\sim Mo2-H9B
 with sigma of 0.02
3.a Free rotating group:
 O9(H9A,H9B)
3.b Secondary CH2 refined with riding coordinates:
 C1(H1A,H1B), C3(H3A,H3B)
3.c Aromatic/amide H refined with riding coordinates:
 N2(H2), N1(H1), C6(H6), C9(H9), C8(H8), C11(H11), C7(H7), C12(H12), C14(H14),
 C13(H13)
;
_olex2_submission_special_instructions 'No special instructions were received'
_oxdiff_exptl_absorpt_empirical_details
;
Empirical correction (ABSPACK) includes:
- Absorption correction using spherical harmonics
- Frame scaling
;
_oxdiff_exptl_absorpt_empirical_full_max 3.179
_oxdiff_exptl_absorpt_empirical_full_min 0.485

loop_
_space_group_symop_operation_xyz
'x, y, z'
'-x, -y, -z'

loop_
_atom_site_label
_atom_site_type_symbol
_atom_site_fract_x
_atom_site_fract_y
_atom_site_fract_z
_atom_site_U_iso_or_equiv
_atom_site_adp_type
_atom_site_occupancy
_atom_site_site_symmetry_order
_atom_site_calc_flag
_atom_site_refinement_flags_posn
_atom_site_refinement_flags_adp
_atom_site_refinement_flags_occupancy
_atom_site_disorder_assembly
_atom_site_disorder_group
Mo2 Mo 0.77620(10) 0.29703(6) 0.19592(4) 0.0291(3) Uani 1 1 d D . . . .
Mo1 Mo 0.87993(10) 0.54821(6) 0.19843(5) 0.0297(3) Uani 1 1 d . . . . .
S1 S 1.0682(3) 0.4057(2) 0.13695(18) 0.0374(5) Uani 1 1 d . . . . .
S2 S 0.5683(4) 0.4607(2) 0.2091(2) 0.0456(6) Uani 1 1 d . . . . .
O4 O 0.7009(10) 0.3363(7) 0.0374(4) 0.0400(15) Uani 1 1 d D . . . .
H4 H 0.772(5) 0.355(9) -0.0168(14) 0.060 Uiso 1 1 d D U . . .
O9 O 0.9167(9) 0.1391(7) 0.1496(6) 0.0452(17) Uani 1 1 d G . . . .
H9A H 0.868074 0.064996 0.153865 0.068 Uiso 1 1 d DG U . . .
H9B H 1.036703 0.133717 0.131525 0.068 Uiso 1 1 d DG U . . .
O5 O 0.5198(10) 0.1855(6) 0.1908(5) 0.0397(15) Uani 1 1 d . . . . .
O2 O 0.7225(10) 0.7161(6) 0.1742(6) 0.0428(16) Uani 1 1 d . . . . .
O7 O 0.9423(12) 0.5279(7) 0.3140(5) 0.0486(18) Uani 1 1 d . . . . .
O1 O 1.0625(10) 0.6832(6) 0.1074(5) 0.0397(15) Uani 1 1 d . . . . .
O8 O 0.8039(12) 0.2224(7) 0.3139(5) 0.0481(18) Uani 1 1 d . . . . .
O6 O 0.2906(11) 0.1246(8) 0.1105(7) 0.060(2) Uani 1 1 d . . . . .
O3 O 0.7395(12) 0.9311(7) 0.1397(7) 0.056(2) Uani 1 1 d . . . . .
N2 N 0.2429(13) 0.0337(8) 0.5295(6) 0.0399(18) Uani 1 1 d . . . . .
H2 H 0.265631 -0.048579 0.546976 0.048 Uiso 1 1 calc R U . . .
N3 N 0.3057(12) -0.1779(8) 0.4749(6) 0.0391(18) Uani 1 1 d . . . . .
N1 N 0.3083(13) 0.0290(8) 0.3672(6) 0.0440(19) Uani 1 1 d . . . . .
H1 H 0.335297 0.074524 0.306890 0.053 Uiso 1 1 calc R U . . .
C10 C 0.3229(14) -0.0992(10) 0.3829(7) 0.041(2) Uani 1 1 d . . . . .
C4 C 0.4368(13) 0.1897(9) 0.1115(8) 0.039(2) Uani 1 1 d . . . . .
C5 C 0.2553(14) 0.0989(9) 0.4351(7) 0.037(2) Uani 1 1 d . . . . .
C6 C 0.2187(15) 0.2299(10) 0.4035(8) 0.046(2) Uani 1 1 d . . . . .
H6 H 0.227197 0.273439 0.336175 0.055 Uiso 1 1 calc R U . . .
C2 C 0.8133(15) 0.8272(8) 0.1406(7) 0.037(2) Uani 1 1 d . . . . .
C9 C 0.1949(17) 0.0969(11) 0.5974(7) 0.048(2) Uani 1 1 d . . . . .
H9 H 0.183675 0.050988 0.664170 0.058 Uiso 1 1 calc R U . . .
C1 C 1.0212(15) 0.8123(9) 0.1019(7) 0.040(2) Uani 1 1 d . . . . .
H1A H 1.040745 0.863758 0.033304 0.048 Uiso 1 1 calc R U . . .
H1B H 1.112156 0.845237 0.140292 0.048 Uiso 1 1 calc R U . . .
C8 C 0.1614(16) 0.2273(12) 0.5719(9) 0.052(3) Uani 1 1 d . . . . .
H8 H 0.133151 0.270884 0.620525 0.062 Uiso 1 1 calc R U . . .
C11 C 0.3615(17) -0.1547(12) 0.3028(8) 0.051(3) Uani 1 1 d . . . . .
H11 H 0.379602 -0.102379 0.237847 0.061 Uiso 1 1 calc R U . . .
C7 C 0.1703(18) 0.2933(10) 0.4728(9) 0.052(3) Uani 1 1 d . . . . .
H7 H 0.142924 0.381774 0.453645 0.062 Uiso 1 1 calc R U . . .
C3 C 0.5212(15) 0.2828(11) 0.0205(8) 0.047(2) Uani 1 1 d D . . . .
H3A H 0.543606 0.238812 -0.031646 0.056 Uiso 1 1 calc R U . . .
H3B H 0.428435 0.352067 -0.001519 0.056 Uiso 1 1 calc R U . . .
C12 C 0.3714(18) -0.2858(13) 0.3225(10) 0.060(3) Uani 1 1 d . . . . .
H12 H 0.390519 -0.323897 0.270026 0.072 Uiso 1 1 calc R U . . .
C14 C 0.3196(16) -0.3074(11) 0.4924(8) 0.049(2) Uani 1 1 d . . . . .
H14 H 0.305028 -0.359069 0.557656 0.059 Uiso 1 1 calc R U . . .
C13 C 0.3537(16) -0.3645(12) 0.4188(10) 0.054(3) Uani 1 1 d . . . . .
H13 H 0.365187 -0.454504 0.432006 0.065 Uiso 1 1 calc R U . . .

loop_
_atom_site_aniso_label
_atom_site_aniso_U_11
_atom_site_aniso_U_22
_atom_site_aniso_U_33
_atom_site_aniso_U_23
_atom_site_aniso_U_13
_atom_site_aniso_U_12
Mo2 0.0393(4) 0.0211(4) 0.0257(4) -0.0053(3) 0.0026(3) -0.0076(3)
Mo1 0.0401(4) 0.0221(4) 0.0269(4) -0.0074(3) 0.0015(3) -0.0078(3)
S1 0.0395(12) 0.0269(10) 0.0470(13) -0.0127(9) 0.0003(9) -0.0054(9)
S2 0.0483(14) 0.0306(11) 0.0586(15) -0.0174(10) 0.0128(11) -0.0106(10)
O4 0.041(3) 0.052(4) 0.026(3) -0.011(3) 0.002(2) -0.016(3)
O9 0.028(3) 0.034(4) 0.081(5) -0.029(4) 0.005(3) 0.001(3)
O5 0.043(4) 0.028(3) 0.045(4) -0.010(3) 0.016(3) -0.014(3)
O2 0.035(3) 0.024(3) 0.069(5) -0.014(3) -0.001(3) -0.004(3)
O7 0.077(5) 0.037(4) 0.033(3) -0.012(3) -0.004(3) -0.006(3)
O1 0.053(4) 0.022(3) 0.040(3) -0.008(2) 0.018(3) -0.008(3)
O8 0.075(5) 0.037(4) 0.028(3) -0.001(3) -0.001(3) -0.011(3)
O6 0.031(4) 0.046(4) 0.107(7) -0.031(4) 0.006(4) -0.008(3)
O3 0.051(4) 0.028(4) 0.090(6) -0.021(4) 0.004(4) -0.005(3)
N2 0.053(5) 0.032(4) 0.032(4) -0.004(3) 0.002(3) -0.006(3)
N3 0.038(4) 0.041(4) 0.038(4) -0.009(3) -0.001(3) -0.009(3)
N1 0.057(5) 0.043(5) 0.028(4) -0.004(3) 0.001(3) -0.007(4)
C10 0.039(5) 0.044(5) 0.038(5) -0.013(4) 0.001(4) -0.006(4)
C4 0.027(4) 0.039(5) 0.058(6) -0.026(4) 0.002(4) 0.001(4)
C5 0.039(5) 0.036(5) 0.037(5) -0.010(4) -0.003(4) -0.011(4)
C6 0.044(5) 0.038(5) 0.046(6) 0.006(4) -0.009(4) -0.010(4)
C2 0.047(5) 0.022(4) 0.043(5) -0.009(4) -0.004(4) -0.010(4)
C9 0.060(7) 0.050(6) 0.033(5) -0.009(4) -0.001(4) -0.010(5)
C1 0.050(6) 0.027(4) 0.042(5) -0.010(4) 0.008(4) -0.010(4)
C8 0.041(5) 0.058(7) 0.064(7) -0.029(6) -0.003(5) -0.004(5)
C11 0.051(6) 0.059(7) 0.042(5) -0.017(5) 0.004(4) -0.009(5)
C7 0.060(7) 0.030(5) 0.066(7) -0.013(5) -0.006(5) -0.008(5)
C3 0.041(5) 0.056(6) 0.047(6) -0.021(5) -0.005(4) -0.009(5)
C12 0.053(7) 0.071(8) 0.068(8) -0.044(7) 0.009(5) -0.016(6)
C14 0.044(6) 0.049(6) 0.053(6) -0.011(5) 0.001(4) -0.014(5)
C13 0.041(6) 0.048(6) 0.077(8) -0.025(6) 0.001(5) -0.006(5)

loop_
_atom_type_symbol
_atom_type_description
_atom_type_scat_dispersion_real
_atom_type_scat_dispersion_imag
_atom_type_scat_source
C C 0.0181 0.0091 'International Tables Vol C Tables 4.2.6.8 and 6.1.1.4'
H H 0.0000 0.0000 'International Tables Vol C Tables 4.2.6.8 and 6.1.1.4'
Mo Mo -0.0483 2.7339 'International Tables Vol C Tables 4.2.6.8 and 6.1.1.4'
N N 0.0311 0.0180 'International Tables Vol C Tables 4.2.6.8 and 6.1.1.4'
O O 0.0492 0.0322 'International Tables Vol C Tables 4.2.6.8 and 6.1.1.4'
S S 0.3331 0.5567 'International Tables Vol C Tables 4.2.6.8 and 6.1.1.4'

loop_
_geom_angle_atom_site_label_1
_geom_angle_atom_site_label_2
_geom_angle_atom_site_label_3
_geom_angle
_geom_angle_site_symmetry_1
_geom_angle_site_symmetry_3
_geom_angle_publ_flag
S1 Mo2 Mo1 52.57(6) . . ?
S2 Mo2 Mo1 52.77(6) . . ?
S2 Mo2 S1 102.74(8) . . ?
O4 Mo2 Mo1 99.36(17) . . ?
O4 Mo2 S1 87.26(17) . . ?
O4 Mo2 S2 87.3(2) . . ?
O9 Mo2 Mo1 136.72(18) . . ?
O9 Mo2 S1 84.18(18) . . ?
O9 Mo2 S2 163.0(2) . . ?
O9 Mo2 O4 77.5(3) . . ?
O5 Mo2 Mo1 139.43(19) . . ?
O5 Mo2 S1 156.21(19) . . ?
O5 Mo2 S2 86.89(19) . . ?
O5 Mo2 O4 71.3(2) . . ?
O5 Mo2 O9 81.2(2) . . ?
O8 Mo2 Mo1 98.5(2) . . ?
O8 Mo2 S1 105.4(3) . . ?
O8 Mo2 S2 101.9(3) . . ?
O8 Mo2 O4 162.0(3) . . ?
O8 Mo2 O9 90.9(4) . . ?
O8 Mo2 O5 93.5(3) . . ?
S1 Mo1 Mo2 52.51(6) . . ?
S1 Mo1 S2 102.30(8) . . ?
S2 Mo1 Mo2 52.37(7) . . ?
O2 Mo1 Mo2 131.68(18) . . ?
O2 Mo1 S1 149.5(2) . . ?
O2 Mo1 S2 81.00(19) . . ?
O7 Mo1 Mo2 102.7(2) . . ?
O7 Mo1 S1 105.4(3) . . ?
O7 Mo1 S2 106.9(3) . . ?
O7 Mo1 O2 102.4(3) . . ?
O7 Mo1 O1 108.4(3) . . ?
O1 Mo1 Mo2 131.88(18) . . ?
O1 Mo1 S1 83.85(19) . . ?
O1 Mo1 S2 141.0(2) . . ?
O1 Mo1 O2 75.7(3) . . ?
Mo2 S1 Mo1 74.93(8) . . ?
Mo2 S2 Mo1 74.86(9) . . ?
Mo2 O4 H4 132(2) . . ?
C3 O4 Mo2 116.8(6) . . ?
C3 O4 H4 107.9(19) . . ?
Mo2 O9 H9A 127.4 . . ?
Mo2 O9 H9B 127.5 . . ?
H9A O9 H9B 104.5 . . ?
C4 O5 Mo2 123.8(6) . . ?
C2 O2 Mo1 119.7(6) . . ?
C1 O1 Mo1 116.7(5) . . ?
C5 N2 H2 120.6 . . ?
C5 N2 C9 118.8(9) . . ?
C9 N2 H2 120.6 . . ?
C10 N3 C14 121.8(9) . . ?
C10 N1 H1 115.8 . . ?
C10 N1 C5 128.5(8) . . ?
C5 N1 H1 115.8 . . ?
N3 C10 C11 118.5(10) . . ?
N1 C10 N3 120.8(9) . . ?
N1 C10 C11 120.7(9) . . ?
O5 C4 C3 116.5(8) . . ?
O6 C4 O5 122.5(10) . . ?
O6 C4 C3 120.9(10) . . ?
N2 C5 N1 116.6(9) . . ?
N2 C5 C6 122.8(9) . . ?
C6 C5 N1 120.6(9) . . ?
C5 C6 H6 121.0 . . ?
C7 C6 C5 118.0(10) . . ?
C7 C6 H6 121.0 . . ?
O2 C2 C1 111.7(8) . . ?
O3 C2 O2 124.3(10) . . ?
O3 C2 C1 124.0(8) . . ?
N2 C9 H9 119.1 . . ?
N2 C9 C8 121.8(10) . . ?
C8 C9 H9 119.1 . . ?
O1 C1 C2 111.5(7) . . ?
O1 C1 H1A 109.3 . . ?
O1 C1 H1B 109.3 . . ?
C2 C1 H1A 109.3 . . ?
C2 C1 H1B 109.3 . . ?
H1A C1 H1B 108.0 . . ?
C9 C8 H8 120.7 . . ?
C9 C8 C7 118.6(10) . . ?
C7 C8 H8 120.7 . . ?
C10 C11 H11 120.8 . . ?
C12 C11 C10 118.4(10) . . ?
C12 C11 H11 120.8 . . ?
C6 C7 C8 119.9(10) . . ?
C6 C7 H7 120.0 . . ?
C8 C7 H7 120.0 . . ?
O4 C3 C4 110.7(8) . . ?
O4 C3 H3A 109.5 . . ?
O4 C3 H3B 109.5 . . ?
C4 C3 H3A 109.5 . . ?
C4 C3 H3B 109.5 . . ?
H3A C3 H3B 108.1 . . ?
C11 C12 H12 119.3 . . ?
C11 C12 C13 121.5(11) . . ?
C13 C12 H12 119.3 . . ?
N3 C14 H14 119.1 . . ?
C13 C14 N3 121.8(11) . . ?
C13 C14 H14 119.1 . . ?
C12 C13 H13 121.0 . . ?
C14 C13 C12 117.9(11) . . ?
C14 C13 H13 121.0 . . ?

loop_
_geom_bond_atom_site_label_1
_geom_bond_atom_site_label_2
_geom_bond_distance
_geom_bond_site_symmetry_2
_geom_bond_publ_flag
Mo2 Mo1 2.8050(9) . ?
Mo2 S1 2.305(2) . ?
Mo2 S2 2.301(3) . ?
Mo2 O4 2.265(6) . ?
Mo2 O9 2.178(6) . ?
Mo2 O5 2.145(6) . ?
Mo2 O8 1.672(6) . ?
Mo1 S1 2.307(2) . ?
Mo1 S2 2.314(3) . ?
Mo1 O2 2.064(7) . ?
Mo1 O7 1.676(7) . ?
Mo1 O1 2.027(6) . ?
O4 H4 0.854(10) . ?
O4 C3 1.422(11) . ?
O9 H9A 0.8502 . ?
O9 H9B 0.8499 . ?
O5 C4 1.283(12) . ?
O2 C2 1.304(10) . ?
O1 C1 1.400(11) . ?
O6 C4 1.226(11) . ?
O3 C2 1.224(12) . ?
N2 H2 0.8700 . ?
N2 C5 1.329(12) . ?
N2 C9 1.340(13) . ?
N3 C10 1.347(12) . ?
N3 C14 1.353(14) . ?
N1 H1 0.8700 . ?
N1 C10 1.341(13) . ?
N1 C5 1.399(13) . ?
C10 C11 1.425(14) . ?
C4 C3 1.484(14) . ?
C5 C6 1.389(14) . ?
C6 H6 0.9400 . ?
C6 C7 1.358(17) . ?
C2 C1 1.513(14) . ?
C9 H9 0.9400 . ?
C9 C8 1.375(16) . ?
C1 H1A 0.9800 . ?
C1 H1B 0.9800 . ?
C8 H8 0.9400 . ?
C8 C7 1.389(16) . ?
C11 H11 0.9400 . ?
C11 C12 1.365(18) . ?
C7 H7 0.9400 . ?
C3 H3A 0.9800 . ?
C3 H3B 0.9800 . ?
C12 H12 0.9400 . ?
C12 C13 1.396(18) . ?
C14 H14 0.9400 . ?
C14 C13 1.350(16) . ?
C13 H13 0.9400 . ?

loop_
_geom_torsion_atom_site_label_1
_geom_torsion_atom_site_label_2
_geom_torsion_atom_site_label_3
_geom_torsion_atom_site_label_4
_geom_torsion
_geom_torsion_site_symmetry_1
_geom_torsion_site_symmetry_2
_geom_torsion_site_symmetry_3
_geom_torsion_site_symmetry_4
_geom_torsion_publ_flag
Mo2 O4 C3 C4 -10.9(11) . . . . ?
Mo2 O5 C4 O6 179.7(7) . . . . ?
Mo2 O5 C4 C3 -3.1(12) . . . . ?
Mo1 O2 C2 O3 -166.9(8) . . . . ?
Mo1 O2 C2 C1 13.4(11) . . . . ?
Mo1 O1 C1 C2 -17.9(10) . . . . ?
O5 C4 C3 O4 9.1(13) . . . . ?
O2 C2 C1 O1 2.9(12) . . . . ?
O6 C4 C3 O4 -173.7(9) . . . . ?
O3 C2 C1 O1 -176.8(10) . . . . ?
N2 C5 C6 C7 0.7(15) . . . . ?
N2 C9 C8 C7 2.6(17) . . . . ?
N3 C10 C11 C12 2.6(15) . . . . ?
N3 C14 C13 C12 -1.1(17) . . . . ?
N1 C10 C11 C12 -178.8(10) . . . . ?
N1 C5 C6 C7 -179.1(10) . . . . ?
C10 N3 C14 C13 0.8(16) . . . . ?
C10 N1 C5 N2 10.1(15) . . . . ?
C10 N1 C5 C6 -170.1(10) . . . . ?
C10 C11 C12 C13 -3.0(18) . . . . ?
C5 N2 C9 C8 -1.1(16) . . . . ?
C5 N1 C10 N3 -7.4(16) . . . . ?
C5 N1 C10 C11 174.0(10) . . . . ?
C5 C6 C7 C8 0.9(16) . . . . ?
C9 N2 C5 N1 179.2(9) . . . . ?
C9 N2 C5 C6 -0.6(14) . . . . ?
C9 C8 C7 C6 -2.5(17) . . . . ?
C11 C12 C13 C14 2.2(18) . . . . ?
C14 N3 C10 N1 179.9(9) . . . . ?
C14 N3 C10 C11 -1.5(14) . . . . ?
